data_4072750
loop_
_publ_author_name
'Alvarez, M. Angeles'
'Garc\'ia, M. Esther'
'Ramos, Alberto'
'Ruiz, Miguel A.'

_publ_section_title
;
 Reactivity of the Unsaturated Hydride
 [Mo2(\h5-C5H5)2(\m-H)(\m-PCy2)(CO)2] toward P-Donor Bidentate Ligands and
 Unsaturated N-Containing Organic Molecules
;
_journal_issue 6
_journal_name_full Organometallics
_journal_page_first 1461
_journal_paper_doi 10.1021/om060999k
_journal_volume 26
_journal_year 2007
_chemical_compound_source 'synthesis as described'
_chemical_formula_moiety 'C32 H53 Mo2 O7 P3'
_chemical_formula_sum 'C32 H53 Mo2 O7 P3'
_chemical_formula_weight 834.53
_chemical_name_systematic
;
 ?
;
_space_group_IT_number 2
_symmetry_cell_setting triclinic
_symmetry_Int_Tables_number 2
_symmetry_space_group_name_Hall '-P 1'
_symmetry_space_group_name_H-M 'P -1'
_atom_sites_solution_hydrogens geom
_atom_sites_solution_primary direct
_atom_sites_solution_secondary difmap
_audit_conform_dict_location ftp://ftp.iucr.org/pub/cif_core.dic
_audit_conform_dict_name cif_core.dic
_audit_conform_dict_version 2.2
_audit_creation_date 2005-03-04T15:08:32-00:00
_audit_creation_method 'WinGX routine CIF_UPDATE'
_cell_angle_alpha 91.151(2)
_cell_angle_beta 98.372(2)
_cell_angle_gamma 111.963(2)
_cell_formula_units_Z 2
_cell_length_a 10.3511(15)
_cell_length_b 10.8791(16)
_cell_length_c 17.308(2)
_cell_measurement_reflns_used 1684
_cell_measurement_temperature 120.0(1)
_cell_measurement_theta_max 26.85
_cell_measurement_theta_min 2.28
_cell_measurement_wavelength 0.71073
_cell_volume 1782.4(4)
_computing_cell_refinement 'SAINT + (Bruker AXS)'
_computing_data_collection 'SMART (Bruker AXS)'
_computing_data_reduction 'SAINT + (Bruker AXS)'
_computing_molecular_graphics 'Ortep-3 for Windows (Farrugia, 1997)'
_computing_publication_material 'WinGX publication routines (Farrugia, 1999)'
_computing_structure_refinement 'SHELXL-97 (Sheldrick, 1997)'
_computing_structure_solution 'DIRDIF 99 (Beurkens et al. 1999)'
_diffrn_ambient_temperature 120(2)
_diffrn_measured_fraction_theta_full 0.976
_diffrn_measured_fraction_theta_max 0.976
_diffrn_measurement_device_type 'Smart-CCD-1000 BRUKER'
_diffrn_measurement_method 'omega scans'
_diffrn_radiation_monochromator graphite
_diffrn_radiation_probe x-ray
_diffrn_radiation_source 'fine-focus sealed tube'
_diffrn_radiation_type MoK\a
_diffrn_radiation_wavelength 0.71073
_diffrn_reflns_av_R_equivalents 0.0782
_diffrn_reflns_av_unetI/netI 0.0712
_diffrn_reflns_limit_h_max 13
_diffrn_reflns_limit_h_min -13
_diffrn_reflns_limit_k_max 14
_diffrn_reflns_limit_k_min -14
_diffrn_reflns_limit_l_max 23
_diffrn_reflns_limit_l_min -23
_diffrn_reflns_number 43690
_diffrn_reflns_theta_full 28.33
_diffrn_reflns_theta_max 28.33
_diffrn_reflns_theta_min 2.03
_exptl_absorpt_coefficient_mu 0.882
_exptl_absorpt_correction_T_max 0.9408
_exptl_absorpt_correction_T_min 0.8718
_exptl_absorpt_correction_type multi-scan
_exptl_absorpt_process_details 'BRUKER Sadabs'
_exptl_crystal_colour red
_exptl_crystal_density_diffrn 1.555
_exptl_crystal_density_method 'not measured'
_exptl_crystal_description plate
_exptl_crystal_F_000 860
_exptl_crystal_size_max 0.16
_exptl_crystal_size_mid 0.10
_exptl_crystal_size_min 0.07
_refine_diff_density_max 0.877
_refine_diff_density_min -0.82
_refine_diff_density_rms 0.147
_refine_ls_extinction_method none
_refine_ls_goodness_of_fit_ref 1.109
_refine_ls_hydrogen_treatment mixed
_refine_ls_matrix_type full
_refine_ls_number_parameters 589
_refine_ls_number_reflns 8675
_refine_ls_number_restraints 3
_refine_ls_restrained_S_all 1.109
_refine_ls_R_factor_all 0.0871
_refine_ls_R_factor_gt 0.0414
_refine_ls_shift/su_max 0.001
_refine_ls_shift/su_mean 0
_refine_ls_structure_factor_coef Fsqd
_refine_ls_weighting_details 'calc w=1/[\s^2^(Fo^2^)+(0.0000P)^2^+5.4849P] where P=(Fo^2^+2Fc^2^)/3'
_refine_ls_weighting_scheme calc
_refine_ls_wR_factor_gt 0.0694
_refine_ls_wR_factor_ref 0.0825
_reflns_number_gt 5937
_reflns_number_total 8675
_reflns_threshold_expression >2sigma(I)
_cod_data_source_file om060999ksi20061030_010424.cif
_cod_data_source_block compound2c
_cod_database_code 4072750

loop_
_symmetry_equiv_pos_as_xyz
'x, y, z'
'-x, -y, -z'

loop_
_atom_site_label
_atom_site_type_symbol
_atom_site_fract_x
_atom_site_fract_y
_atom_site_fract_z
_atom_site_U_iso_or_equiv
_atom_site_adp_type
_atom_site_occupancy
_atom_site_symmetry_multiplicity
_atom_site_calc_flag
_atom_site_refinement_flags
_atom_site_disorder_assembly
_atom_site_disorder_group
Mo1 Mo 0.25888(4) 0.46719(3) 0.18595(2) 0.01119(8) Uani 1 1 d . . .
Mo2 Mo 0.13111(4) 0.61579(3) 0.29878(2) 0.01183(9) Uani 1 1 d . . .
P1 P 0.03905(11) 0.38474(10) 0.24229(6) 0.0119(2) Uani 1 1 d . . .
P2 P 0.47917(11) 0.63632(10) 0.23616(6) 0.0142(2) Uani 1 1 d . A .
P3 P 0.32466(11) 0.79902(10) 0.26459(6) 0.0152(2) Uani 1 1 d . A .
O1 O 0.3792(3) 0.2841(3) 0.27903(19) 0.0287(8) Uani 1 1 d . . .
O2 O -0.0416(3) 0.6578(3) 0.14718(18) 0.0234(7) Uani 1 1 d . . .
O3 O 0.5867(3) 0.6756(3) 0.17615(16) 0.0167(6) Uani 1 1 d . . .
O4 O 0.5841(3) 0.6284(3) 0.31207(17) 0.0229(7) Uani 1 1 d . . .
O5 O 0.4708(3) 0.7796(3) 0.25825(17) 0.0191(7) Uani 1 1 d . . .
O6 O 0.3165(3) 0.8689(3) 0.18415(17) 0.0194(6) Uani 1 1 d . . .
O7 O 0.3828(3) 0.9210(3) 0.33029(17) 0.0191(6) Uani 1 1 d . . .
C1 C 0.3306(4) 0.3546(4) 0.2463(2) 0.0177(9) Uani 1 1 d . . .
C2 C 0.0265(4) 0.6406(4) 0.2032(3) 0.0181(9) Uani 1 1 d . . .
C3 C 0.1531(5) 0.5196(5) 0.0652(2) 0.0203(9) Uani 1 1 d . . .
C4 C 0.1090(5) 0.3798(5) 0.0645(2) 0.0228(10) Uani 1 1 d . . .
C5 C 0.2273(5) 0.3461(5) 0.0674(3) 0.0235(10) Uani 1 1 d . . .
C6 C 0.3482(5) 0.4645(5) 0.0725(2) 0.0200(9) Uani 1 1 d . . .
C7 C 0.3012(5) 0.5725(5) 0.0708(2) 0.0196(9) Uani 1 1 d . . .
C8 C 0.2112(5) 0.6728(5) 0.4334(3) 0.0233(10) Uani 1 1 d . . .
C9 C 0.1085(5) 0.5436(4) 0.4243(3) 0.0212(10) Uani 1 1 d . . .
C10 C -0.0227(5) 0.5499(4) 0.3903(3) 0.0191(9) Uani 1 1 d . . .
C11 C 0.0005(5) 0.6837(4) 0.3788(2) 0.0189(9) Uani 1 1 d . . .
C12 C 0.1449(5) 0.7597(4) 0.4044(3) 0.0217(10) Uani 1 1 d . . .
C13 C -0.1357(4) 0.3323(4) 0.1770(2) 0.0146(8) Uani 1 1 d . . .
C14 C -0.2027(4) 0.1872(4) 0.1412(3) 0.0170(9) Uani 1 1 d . . .
C15 C -0.3291(5) 0.1677(5) 0.0771(3) 0.0226(10) Uani 1 1 d . . .
C16 C -0.4378(5) 0.2106(5) 0.1068(3) 0.0284(11) Uani 1 1 d . . .
C17 C -0.3732(5) 0.3498(5) 0.1473(3) 0.0241(10) Uani 1 1 d . . .
C18 C -0.2487(4) 0.3666(5) 0.2110(3) 0.0184(9) Uani 1 1 d . . .
C19 C 0.0287(4) 0.2515(4) 0.3099(2) 0.0147(8) Uani 1 1 d . . .
C20 C -0.0929(5) 0.2111(4) 0.3579(2) 0.0166(9) Uani 1 1 d . . .
C21 C -0.0713(5) 0.1204(4) 0.4208(3) 0.0199(9) Uani 1 1 d . . .
C22 C -0.0582(5) -0.0028(4) 0.3854(3) 0.0223(10) Uani 1 1 d . . .
C23 C 0.0574(5) 0.0346(4) 0.3349(3) 0.0207(10) Uani 1 1 d . . .
C24 C 0.0335(5) 0.1248(4) 0.2719(3) 0.0165(9) Uani 1 1 d . . .
C25 C 0.7223(5) 0.7875(5) 0.1900(3) 0.0222(10) Uani 1 1 d D . .
C26 C 0.7617(6) 0.8292(5) 0.1128(3) 0.0249(10) Uani 1 1 d D . .
C27A C 0.5379(8) 0.6202(9) 0.3888(4) 0.0229(19) Uiso 0.65 1 d PD A 1
H27A H 0.4483 0.5463 0.3871 0.027 Uiso 0.65 1 calc PR A 1
H27B H 0.5271 0.7016 0.4042 0.027 Uiso 0.65 1 calc PR A 1
C28A C 0.6516(9) 0.5999(9) 0.4453(5) 0.041(2) Uiso 0.65 1 d PD A 1
H28A H 0.6626 0.5203 0.4284 0.062 Uiso 0.65 1 calc PR A 1
H28B H 0.6258 0.5918 0.4966 0.062 Uiso 0.65 1 calc PR A 1
H28C H 0.739 0.6746 0.4469 0.062 Uiso 0.65 1 calc PR A 1
C27B C 0.5441(14) 0.5782(14) 0.3832(7) 0.018(3) Uiso 0.35 1 d PD A 2
H27C H 0.5554 0.4942 0.3891 0.021 Uiso 0.35 1 calc PR A 2
H27D H 0.4457 0.5633 0.3834 0.021 Uiso 0.35 1 calc PR A 2
C28B C 0.6363(18) 0.6780(17) 0.4495(9) 0.051(5) Uiso 0.35 1 d PD A 2
H28D H 0.7334 0.6922 0.4489 0.077 Uiso 0.35 1 calc PR A 2
H28E H 0.6107 0.6451 0.4984 0.077 Uiso 0.35 1 calc PR A 2
H28F H 0.6236 0.7605 0.4435 0.077 Uiso 0.35 1 calc PR A 2
C29 C 0.2233(5) 0.9414(4) 0.1718(3) 0.0201(10) Uani 1 1 d . A .
C30 C 0.1767(6) 0.9401(6) 0.0852(3) 0.0318(12) Uani 1 1 d . . .
C31 C 0.5097(5) 1.0386(5) 0.3280(3) 0.0285(11) Uani 1 1 d . A .
C32 C 0.5368(6) 1.1285(5) 0.3993(3) 0.0285(11) Uani 1 1 d . . .
H1 H 0.268(6) 0.551(6) 0.285(3) 0.07(2) Uiso 1 1 d . . .
H3 H 0.094(4) 0.575(4) 0.062(2) 0.007(10) Uiso 1 1 d . . .
H4 H 0.015(5) 0.322(5) 0.059(3) 0.027(13) Uiso 1 1 d . . .
H5 H 0.231(5) 0.256(5) 0.073(3) 0.024(12) Uiso 1 1 d . . .
H6 H 0.442(5) 0.473(4) 0.074(3) 0.023(12) Uiso 1 1 d . . .
H7 H 0.367(5) 0.665(4) 0.076(2) 0.021(12) Uiso 1 1 d . . .
H8 H 0.302(5) 0.695(5) 0.455(3) 0.032(14) Uiso 1 1 d . . .
H9 H 0.123(5) 0.467(5) 0.438(3) 0.027(13) Uiso 1 1 d . . .
H10 H -0.113(5) 0.477(5) 0.379(3) 0.034(14) Uiso 1 1 d . . .
H11 H -0.071(4) 0.714(4) 0.359(2) 0.006(10) Uiso 1 1 d . . .
H12 H 0.188(4) 0.852(4) 0.404(2) 0.010(10) Uiso 1 1 d . . .
H13 H -0.109(4) 0.393(4) 0.131(2) 0.005(10) Uiso 1 1 d . . .
H14A H -0.230(5) 0.137(5) 0.182(3) 0.029(13) Uiso 1 1 d . . .
H14B H -0.128(4) 0.158(3) 0.119(2) 0.001(9) Uiso 1 1 d . . .
H15A H -0.297(5) 0.214(5) 0.033(3) 0.027(13) Uiso 1 1 d . . .
H15B H -0.372(4) 0.069(4) 0.055(2) 0.015(11) Uiso 1 1 d . . .
H16A H -0.475(5) 0.154(4) 0.143(3) 0.021(12) Uiso 1 1 d . . .
H16B H -0.512(5) 0.207(5) 0.068(3) 0.029(13) Uiso 1 1 d . . .
H17A H -0.340(5) 0.410(5) 0.112(3) 0.030(14) Uiso 1 1 d . . .
H17B H -0.446(5) 0.369(5) 0.168(3) 0.029(13) Uiso 1 1 d . . .
H18A H -0.281(4) 0.310(4) 0.251(2) 0.010(11) Uiso 1 1 d . . .
H18B H -0.209(5) 0.461(5) 0.231(3) 0.030(14) Uiso 1 1 d . . .
H19 H 0.117(5) 0.294(4) 0.345(3) 0.020(12) Uiso 1 1 d . . .
H20A H -0.188(5) 0.160(4) 0.316(3) 0.021(12) Uiso 1 1 d . . .
H20B H -0.095(4) 0.288(4) 0.386(2) 0.012(11) Uiso 1 1 d . . .
H21A H 0.016(5) 0.169(4) 0.460(3) 0.020(12) Uiso 1 1 d . . .
H21B H -0.148(5) 0.092(4) 0.447(3) 0.025(13) Uiso 1 1 d . . .
H22A H -0.157(5) -0.063(4) 0.353(2) 0.018(12) Uiso 1 1 d . . .
H22B H -0.032(5) -0.055(4) 0.425(3) 0.027(13) Uiso 1 1 d . . .
H23A H 0.154(5) 0.084(5) 0.364(3) 0.029(13) Uiso 1 1 d . . .
H23B H 0.066(5) -0.048(5) 0.311(3) 0.027(13) Uiso 1 1 d . . .
H24A H -0.058(5) 0.073(5) 0.242(3) 0.031(14) Uiso 1 1 d . . .
H24B H 0.103(5) 0.148(5) 0.239(3) 0.035(14) Uiso 1 1 d . . .
H25A H 0.785(5) 0.747(4) 0.219(3) 0.026(13) Uiso 1 1 d . . .
H25B H 0.713(5) 0.855(5) 0.220(3) 0.038(15) Uiso 1 1 d . . .
H26A H 0.857(5) 0.905(5) 0.121(3) 0.031(13) Uiso 1 1 d . . .
H26B H 0.761(5) 0.755(5) 0.086(3) 0.040(16) Uiso 1 1 d . . .
H26C H 0.697(6) 0.861(5) 0.088(3) 0.038(16) Uiso 1 1 d . . .
H29A H 0.143(4) 0.904(4) 0.200(2) 0.012(11) Uiso 1 1 d . . .
H29B H 0.284(4) 1.039(4) 0.195(2) 0.015(11) Uiso 1 1 d . . .
H30A H 0.249(6) 0.975(6) 0.064(3) 0.054(19) Uiso 1 1 d . . .
H30B H 0.115(5) 0.997(5) 0.077(3) 0.035(14) Uiso 1 1 d . . .
H30C H 0.129(5) 0.852(5) 0.061(3) 0.020(12) Uiso 1 1 d . . .
H31A H 0.498(6) 1.074(5) 0.283(3) 0.043(17) Uiso 1 1 d . . .
H31B H 0.596(5) 1.010(5) 0.328(3) 0.037(15) Uiso 1 1 d . . .
H32A H 0.622(5) 1.205(5) 0.401(3) 0.031(14) Uiso 1 1 d . . .
H32B H 0.455(6) 1.147(5) 0.402(3) 0.043(16) Uiso 1 1 d . . .
H32C H 0.550(5) 1.086(5) 0.443(3) 0.028(14) Uiso 1 1 d . . .

loop_
_atom_site_aniso_label
_atom_site_aniso_U_11
_atom_site_aniso_U_22
_atom_site_aniso_U_33
_atom_site_aniso_U_23
_atom_site_aniso_U_13
_atom_site_aniso_U_12
Mo1 0.01224(18) 0.01146(17) 0.01054(17) 0.00045(14) 0.00205(14) 0.00522(14)
Mo2 0.01378(18) 0.01083(17) 0.01164(18) 0.00008(14) 0.00327(14) 0.00516(14)
P1 0.0130(5) 0.0112(5) 0.0117(5) 0.0016(4) 0.0022(4) 0.0048(4)
P2 0.0135(5) 0.0156(5) 0.0138(5) 0.0007(4) 0.0033(4) 0.0055(4)
P3 0.0155(5) 0.0128(5) 0.0169(5) -0.0012(4) 0.0047(4) 0.0041(4)
O1 0.0302(19) 0.0263(18) 0.037(2) 0.0163(15) 0.0063(16) 0.0183(15)
O2 0.0231(17) 0.0254(17) 0.0240(17) 0.0061(14) -0.0001(14) 0.0131(14)
O3 0.0150(15) 0.0177(15) 0.0157(15) -0.0002(12) 0.0050(12) 0.0035(12)
O4 0.0197(16) 0.0311(18) 0.0154(15) 0.0061(13) 0.0001(13) 0.0075(14)
O5 0.0177(16) 0.0143(15) 0.0254(17) -0.0029(13) 0.0087(13) 0.0045(12)
O6 0.0232(16) 0.0172(15) 0.0206(16) 0.0032(12) 0.0084(13) 0.0091(13)
O7 0.0205(16) 0.0112(14) 0.0207(16) -0.0053(12) 0.0049(13) 0.0004(12)
C1 0.013(2) 0.019(2) 0.020(2) 0.0002(18) 0.0049(17) 0.0041(18)
C2 0.016(2) 0.013(2) 0.028(2) 0.0004(18) 0.0074(19) 0.0072(17)
C3 0.020(2) 0.032(3) 0.010(2) 0.0002(18) -0.0033(17) 0.015(2)
C4 0.020(2) 0.030(3) 0.011(2) -0.0063(19) 0.0019(18) 0.002(2)
C5 0.034(3) 0.023(2) 0.015(2) -0.0040(19) 0.005(2) 0.013(2)
C6 0.018(2) 0.033(3) 0.011(2) 0.0016(18) 0.0040(18) 0.012(2)
C7 0.018(2) 0.027(2) 0.011(2) 0.0066(18) -0.0002(17) 0.005(2)
C8 0.025(3) 0.029(3) 0.014(2) -0.0043(19) 0.006(2) 0.009(2)
C9 0.033(3) 0.017(2) 0.016(2) 0.0022(18) 0.0087(19) 0.010(2)
C10 0.022(2) 0.019(2) 0.016(2) -0.0003(18) 0.0070(19) 0.0063(19)
C11 0.028(3) 0.022(2) 0.014(2) 0.0010(18) 0.0095(19) 0.016(2)
C12 0.032(3) 0.012(2) 0.021(2) -0.0047(18) 0.015(2) 0.005(2)
C13 0.012(2) 0.018(2) 0.014(2) 0.0032(17) 0.0004(16) 0.0058(17)
C14 0.016(2) 0.015(2) 0.016(2) 0.0038(17) 0.0009(17) 0.0017(17)
C15 0.022(2) 0.020(2) 0.019(2) 0.0025(19) -0.0018(19) 0.0015(19)
C16 0.015(2) 0.040(3) 0.025(3) 0.010(2) -0.002(2) 0.006(2)
C17 0.014(2) 0.037(3) 0.025(3) 0.009(2) 0.003(2) 0.013(2)
C18 0.014(2) 0.020(2) 0.022(2) 0.0045(19) 0.0022(18) 0.0083(18)
C19 0.017(2) 0.015(2) 0.012(2) 0.0008(16) 0.0015(17) 0.0061(17)
C20 0.025(2) 0.016(2) 0.013(2) 0.0036(17) 0.0084(18) 0.0110(19)
C21 0.029(3) 0.017(2) 0.014(2) 0.0034(18) 0.005(2) 0.007(2)
C22 0.038(3) 0.013(2) 0.016(2) 0.0035(18) 0.006(2) 0.010(2)
C23 0.033(3) 0.017(2) 0.019(2) 0.0036(18) 0.005(2) 0.016(2)
C24 0.022(2) 0.013(2) 0.016(2) 0.0020(17) 0.0047(19) 0.0077(18)
C25 0.016(2) 0.025(2) 0.019(2) -0.003(2) 0.0032(19) 0.0001(19)
C26 0.029(3) 0.020(2) 0.024(3) 0.004(2) 0.010(2) 0.006(2)
C29 0.027(3) 0.012(2) 0.025(2) 0.0054(18) 0.006(2) 0.0096(19)
C30 0.036(3) 0.033(3) 0.027(3) 0.012(2) 0.006(2) 0.013(3)
C31 0.027(3) 0.019(2) 0.030(3) -0.006(2) 0.011(2) -0.004(2)
C32 0.027(3) 0.023(3) 0.027(3) -0.002(2) 0.004(2) 0.000(2)

loop_
_atom_type_symbol
_atom_type_description
_atom_type_scat_dispersion_real
_atom_type_scat_dispersion_imag
_atom_type_scat_source
C C 0.0033 0.0016 'International Tables Vol C Tables 4.2.6.8 and 6.1.1.4'
H H 0 0 'International Tables Vol C Tables 4.2.6.8 and 6.1.1.4'
Mo Mo -1.6832 0.6857 'International Tables Vol C Tables 4.2.6.8 and 6.1.1.4'
O O 0.0106 0.006 'International Tables Vol C Tables 4.2.6.8 and 6.1.1.4'
P P 0.1023 0.0942 'International Tables Vol C Tables 4.2.6.8 and 6.1.1.4'

loop_
_geom_angle_atom_site_label_1
_geom_angle_atom_site_label_2
_geom_angle_atom_site_label_3
_geom_angle
C1 Mo1 C6 101.48(17)
C1 Mo1 C5 93.95(17)
C6 Mo1 C5 35.55(16)
C1 Mo1 C7 135.90(17)
C6 Mo1 C7 35.99(16)
C5 Mo1 C7 58.72(16)
C1 Mo1 P2 84.63(13)
C6 Mo1 P2 86.34(12)
C5 Mo1 P2 120.45(12)
C7 Mo1 P2 82.10(11)
C1 Mo1 C4 119.09(17)
C6 Mo1 C4 58.50(16)
C5 Mo1 C4 34.62(16)
C7 Mo1 C4 57.87(16)
P2 Mo1 C4 139.57(12)
C1 Mo1 C3 151.58(17)
C6 Mo1 C3 58.71(15)
C5 Mo1 C3 57.89(16)
C7 Mo1 C3 34.63(14)
P2 Mo1 C3 111.79(11)
C4 Mo1 C3 34.55(15)
C1 Mo1 P1 90.99(12)
C6 Mo1 P1 143.10(12)
C5 Mo1 P1 109.83(12)
C7 Mo1 P1 129.03(11)
P2 Mo1 P1 129.71(4)
C4 Mo1 P1 85.02(11)
C3 Mo1 P1 95.10(11)
C1 Mo1 Mo2 108.69(12)
C6 Mo1 Mo2 147.76(12)
C5 Mo1 Mo2 147.58(12)
C7 Mo1 Mo2 111.89(12)
P2 Mo1 Mo2 85.43(3)
C4 Mo1 Mo2 113.01(12)
C3 Mo1 Mo2 96.04(11)
P1 Mo1 Mo2 48.87(3)
C1 Mo1 H1 84.6(18)
C6 Mo1 H1 150.3(18)
C5 Mo1 H1 174.1(18)
C7 Mo1 H1 125.8(18)
P2 Mo1 H1 65.1(18)
C4 Mo1 H1 142.5(18)
C3 Mo1 H1 123.0(18)
P1 Mo1 H1 64.6(18)
Mo2 Mo1 H1 29.9(18)
C2 Mo2 C12 113.21(17)
C2 Mo2 C9 143.14(17)
C12 Mo2 C9 58.38(16)
C2 Mo2 C10 107.92(17)
C12 Mo2 C10 58.17(15)
C9 Mo2 C10 35.47(16)
C2 Mo2 C8 148.46(17)
C12 Mo2 C8 35.37(16)
C9 Mo2 C8 34.77(16)
C10 Mo2 C8 58.36(16)
C2 Mo2 C11 93.58(16)
C12 Mo2 C11 34.93(15)
C9 Mo2 C11 58.49(16)
C10 Mo2 C11 34.86(14)
C8 Mo2 C11 58.44(16)
C2 Mo2 P3 84.88(13)
C12 Mo2 P3 85.19(11)
C9 Mo2 P3 126.17(12)
C10 Mo2 P3 143.35(11)
C8 Mo2 P3 92.62(12)
C11 Mo2 P3 112.61(11)
C2 Mo2 P1 82.86(12)
C12 Mo2 P1 146.33(11)
C9 Mo2 P1 90.64(11)
C10 Mo2 P1 89.24(11)
C8 Mo2 P1 122.10(12)
C11 Mo2 P1 119.51(11)
P3 Mo2 P1 126.95(4)
C2 Mo2 Mo1 85.00(12)
C12 Mo2 Mo1 154.37(12)
C9 Mo2 Mo1 117.48(11)
C10 Mo2 Mo1 135.46(11)
C8 Mo2 Mo1 125.35(12)
C11 Mo2 Mo1 168.74(11)
P3 Mo2 Mo1 78.43(3)
P1 Mo2 Mo1 49.24(3)
C2 Mo2 H1 114.5(18)
C12 Mo2 H1 125.1(18)
C9 Mo2 H1 95.1(18)
C10 Mo2 H1 126.1(18)
C8 Mo2 H1 94.7(18)
C11 Mo2 H1 151.9(18)
P3 Mo2 H1 73.6(18)
P1 Mo2 H1 65.5(18)
Mo1 Mo2 H1 30.9(18)
C19 P1 C13 107.32(19)
C19 P1 Mo2 118.22(14)
C13 P1 Mo2 114.19(13)
C19 P1 Mo1 113.99(14)
C13 P1 Mo1 120.06(13)
Mo2 P1 Mo1 81.89(3)
O3 P2 O4 98.89(16)
O3 P2 O5 101.35(15)
O4 P2 O5 99.80(16)
O3 P2 Mo1 114.18(11)
O4 P2 Mo1 124.93(12)
O5 P2 Mo1 114.14(11)
O7 P3 O6 103.48(16)
O7 P3 O5 99.57(16)
O6 P3 O5 95.97(16)
O7 P3 Mo2 111.82(11)
O6 P3 Mo2 123.55(12)
O5 P3 Mo2 118.74(11)
C25 O3 P2 124.3(3)
C27B O4 C27A 19.7(6)
C27B O4 P2 125.8(6)
C27A O4 P2 118.9(3)
P3 O5 P2 123.72(18)
C29 O6 P3 118.2(3)
C31 O7 P3 122.7(3)
O1 C1 Mo1 175.3(4)
O2 C2 Mo2 176.5(4)
C7 C3 C4 107.3(4)
C7 C3 Mo1 70.3(2)
C4 C3 Mo1 71.6(2)
C7 C3 H3 124(2)
C4 C3 H3 129(2)
Mo1 C3 H3 124(2)
C5 C4 C3 108.9(4)
C5 C4 Mo1 71.2(3)
C3 C4 Mo1 73.9(2)
C5 C4 H4 127(3)
C3 C4 H4 124(3)
Mo1 C4 H4 125(3)
C4 C5 C6 108.4(4)
C4 C5 Mo1 74.2(3)
C6 C5 Mo1 70.9(2)
C4 C5 H5 128(3)
C6 C5 H5 123(3)
Mo1 C5 H5 114(3)
C5 C6 C7 107.1(4)
C5 C6 Mo1 73.6(2)
C7 C6 Mo1 73.5(2)
C5 C6 H6 128(3)
C7 C6 H6 125(3)
Mo1 C6 H6 120(3)
C3 C7 C6 108.3(4)
C3 C7 Mo1 75.1(2)
C6 C7 Mo1 70.5(2)
C3 C7 H7 129(3)
C6 C7 H7 122(3)
Mo1 C7 H7 118(3)
C9 C8 C12 107.8(4)
C9 C8 Mo2 72.4(3)
C12 C8 Mo2 72.0(3)
C9 C8 H8 125(3)
C12 C8 H8 127(3)
Mo2 C8 H8 123(3)
C8 C9 C10 108.0(4)
C8 C9 Mo2 72.8(3)
C10 C9 Mo2 72.4(2)
C8 C9 H9 126(3)
C10 C9 H9 126(3)
Mo2 C9 H9 121(3)
C11 C10 C9 108.1(4)
C11 C10 Mo2 73.1(2)
C9 C10 Mo2 72.1(2)
C11 C10 H10 125(3)
C9 C10 H10 126(3)
Mo2 C10 H10 123(3)
C10 C11 C12 107.8(4)
C10 C11 Mo2 72.1(2)
C12 C11 Mo2 71.8(2)
C10 C11 H11 124(2)
C12 C11 H11 128(2)
Mo2 C11 H11 124(2)
C11 C12 C8 108.3(4)
C11 C12 Mo2 73.3(2)
C8 C12 Mo2 72.6(2)
C11 C12 H12 125(3)
C8 C12 H12 126(3)
Mo2 C12 H12 122(2)
C14 C13 C18 108.7(3)
C14 C13 P1 117.3(3)
C18 C13 P1 115.1(3)
C14 C13 H13 107(2)
C18 C13 H13 106(2)
P1 C13 H13 101(2)
C15 C14 C13 110.7(4)
C15 C14 H14A 111(3)
C13 C14 H14A 105(3)
C15 C14 H14B 110.4(19)
C13 C14 H14B 111.3(19)
H14A C14 H14B 108(4)
C16 C15 C14 112.0(4)
C16 C15 H15A 112(3)
C14 C15 H15A 110(3)
C16 C15 H15B 112(2)
C14 C15 H15B 109(2)
H15A C15 H15B 103(3)
C17 C16 C15 112.4(4)
C17 C16 H16A 107(3)
C15 C16 H16A 107(3)
C17 C16 H16B 108(3)
C15 C16 H16B 114(3)
H16A C16 H16B 108(4)
C16 C17 C18 112.0(4)
C16 C17 H17A 110(3)
C18 C17 H17A 107(3)
C16 C17 H17B 109(3)
C18 C17 H17B 112(3)
H17A C17 H17B 108(4)
C17 C18 C13 110.5(4)
C17 C18 H18A 110(2)
C13 C18 H18A 110(2)
C17 C18 H18B 106(3)
C13 C18 H18B 110(3)
H18A C18 H18B 111(4)
C24 C19 C20 108.6(3)
C24 C19 P1 114.5(3)
C20 C19 P1 117.1(3)
C24 C19 H19 107(3)
C20 C19 H19 109(3)
P1 C19 H19 100(3)
C21 C20 C19 110.5(4)
C21 C20 H20A 112(2)
C19 C20 H20A 105(2)
C21 C20 H20B 106(2)
C19 C20 H20B 111(2)
H20A C20 H20B 113(3)
C22 C21 C20 111.7(4)
C22 C21 H21A 108(3)
C20 C21 H21A 111(2)
C22 C21 H21B 108(3)
C20 C21 H21B 109(3)
H21A C21 H21B 109(4)
C23 C22 C21 111.2(4)
C23 C22 H22A 112(2)
C21 C22 H22A 108(2)
C23 C22 H22B 106(3)
C21 C22 H22B 112(3)
H22A C22 H22B 108(3)
C22 C23 C24 111.1(4)
C22 C23 H23A 114(3)
C24 C23 H23A 106(3)
C22 C23 H23B 111(3)
C24 C23 H23B 112(3)
H23A C23 H23B 103(4)
C19 C24 C23 110.5(3)
C19 C24 H24A 109(3)
C23 C24 H24A 105(3)
C19 C24 H24B 110(3)
C23 C24 H24B 113(3)
H24A C24 H24B 110(4)
O3 C25 C26 108.0(4)
O3 C25 H25A 102(3)
C26 C25 H25A 113(3)
O3 C25 H25B 108(3)
C26 C25 H25B 112(3)
H25A C25 H25B 113(4)
C25 C26 H26A 109(3)
C25 C26 H26B 107(3)
H26A C26 H26B 113(4)
C25 C26 H26C 109(3)
H26A C26 H26C 107(4)
H26B C26 H26C 112(4)
O4 C27A C28A 105.8(6)
O4 C27A H27A 110.6
C28A C27A H27A 110.6
O4 C27A H27B 110.6
C28A C27A H27B 110.6
H27A C27A H27B 108.7
O4 C27B C28B 108.4(11)
O4 C27B H27C 110
C28B C27B H27C 110
O4 C27B H27D 110
C28B C27B H27D 110
H27C C27B H27D 108.4
C27B C28B H28D 109.5
C27B C28B H28E 109.5
H28D C28B H28E 109.5
C27B C28B H28F 109.5
H28D C28B H28F 109.5
H28E C28B H28F 109.5
O6 C29 C30 108.9(4)
O6 C29 H29A 111(2)
C30 C29 H29A 112(2)
O6 C29 H29B 106(2)
C30 C29 H29B 110(2)
H29A C29 H29B 109(3)
C29 C30 H30A 109(4)
C29 C30 H30B 108(3)
H30A C30 H30B 109(5)
C29 C30 H30C 112(3)
H30A C30 H30C 106(5)
H30B C30 H30C 113(4)
O7 C31 C32 108.6(4)
O7 C31 H31A 108(4)
C32 C31 H31A 115(4)
O7 C31 H31B 109(3)
C32 C31 H31B 109(3)
H31A C31 H31B 107(4)
C31 C32 H32A 111(3)
C31 C32 H32B 109(3)
H32A C32 H32B 114(4)
C31 C32 H32C 110(3)
H32A C32 H32C 106(4)
H32B C32 H32C 106(4)

loop_
_geom_bond_atom_site_label_1
_geom_bond_atom_site_label_2
_geom_bond_distance
Mo1 C1 1.909(4)
Mo1 C6 2.293(4)
Mo1 C5 2.329(4)
Mo1 C7 2.333(4)
Mo1 P2 2.3580(11)
Mo1 C4 2.366(4)
Mo1 C3 2.395(4)
Mo1 P1 2.4674(11)
Mo1 Mo2 3.2251(5)
Mo1 H1 1.90(6)
Mo2 C2 1.923(5)
Mo2 C12 2.336(4)
Mo2 C9 2.338(4)
Mo2 C10 2.342(4)
Mo2 C8 2.344(5)
Mo2 C11 2.355(4)
Mo2 P3 2.3965(11)
Mo2 P1 2.4537(11)
Mo2 H1 1.84(6)
P1 C19 1.863(4)
P1 C13 1.866(4)
P2 O3 1.581(3)
P2 O4 1.604(3)
P2 O5 1.634(3)
P3 O7 1.600(3)
P3 O6 1.606(3)
P3 O5 1.622(3)
O1 C1 1.178(5)
O2 C2 1.174(5)
O3 C25 1.457(5)
O4 C27B 1.411(13)
O4 C27A 1.469(8)
O6 C29 1.455(5)
O7 C31 1.457(5)
C3 C7 1.409(6)
C3 C4 1.414(6)
C3 H3 1.01(4)
C4 C5 1.397(6)
C4 H4 0.93(5)
C5 C6 1.411(6)
C5 H5 1.00(4)
C6 C7 1.430(6)
C6 H6 0.94(4)
C7 H7 0.97(4)
C8 C9 1.399(6)
C8 C12 1.422(7)
C8 H8 0.90(5)
C9 C10 1.426(6)
C9 H9 0.93(5)
C10 C11 1.407(6)
C10 H10 0.96(5)
C11 C12 1.408(6)
C11 H11 0.94(4)
C12 H12 0.94(4)
C13 C14 1.541(6)
C13 C18 1.541(6)
C13 H13 1.04(4)
C14 C15 1.532(6)
C14 H14A 0.91(5)
C14 H14B 1.06(4)
C15 C16 1.517(7)
C15 H15A 0.96(5)
C15 H15B 1.03(4)
C16 C17 1.515(7)
C16 H16A 0.91(5)
C16 H16B 0.93(5)
C17 C18 1.521(6)
C17 H17A 0.91(5)
C17 H17B 0.96(5)
C18 H18A 0.95(4)
C18 H18B 0.98(5)
C19 C24 1.536(6)
C19 C20 1.541(6)
C19 H19 0.96(4)
C20 C21 1.531(6)
C20 H20A 1.09(4)
C20 H20B 0.96(4)
C21 C22 1.522(6)
C21 H21A 1.00(4)
C21 H21B 0.93(5)
C22 C23 1.522(6)
C22 H22A 1.05(4)
C22 H22B 0.97(5)
C23 C24 1.536(6)
C23 H23A 0.99(5)
C23 H23B 1.02(5)
C24 H24A 0.97(5)
C24 H24B 0.95(5)
C25 C26 1.484(6)
C25 H25A 1.00(5)
C25 H25B 0.93(5)
C26 H26A 1.01(5)
C26 H26B 0.92(5)
C26 H26C 0.92(5)
C27A C28A 1.503(9)
C27A H27A 0.97
C27A H27B 0.97
C28A H28A 0.96
C28A H28B 0.96
C28A H28C 0.96
C27B C28B 1.505(14)
C27B H27C 0.97
C27B H27D 0.97
C28B H28D 0.96
C28B H28E 0.96
C28B H28F 0.96
C29 C30 1.503(7)
C29 H29A 0.98(4)
C29 H29B 1.04(4)
C30 H30A 0.85(6)
C30 H30B 1.04(5)
C30 H30C 0.95(5)
C31 C32 1.485(7)
C31 H31A 0.88(5)
C31 H31B 1.05(5)
C32 H32A 0.96(5)
C32 H32B 0.95(6)
C32 H32C 0.91(5)
